data_4335909
loop_
_publ_author_name
'Ja-Yeon Kim'
'In-Hyeok Park'
'Jai Young Lee'
'Joon-Hwa Lee'
'Ki-Min Park'
'Shim Sung Lee'

_publ_section_title
;
 Hard and Soft Metal Complexes of Calix[4]-bis-monothiacrown-5: X-ray and
 NMR Studies of Discrete Homodinuclear Complexes and a Heteromultinuclear
 Network
;
_journal_name_full 'Inorganic Chemistry'
_journal_page_first 10176
_journal_page_last 10182
_journal_paper_doi 10.1021/ic401648b
_journal_volume 52
_journal_year 2013
_chemical_formula_moiety 'C22 H26 Hg2 I5 K O4 S '
_chemical_formula_sum 'C22 H26 Hg2 I5 K O4 S'
_chemical_formula_weight 1461.27
_chemical_name_systematic
; 
 ? 
;
_space_group_IT_number 60
_symmetry_cell_setting orthorhombic
_symmetry_space_group_name_Hall '-P 2n 2ab'
_symmetry_space_group_name_H-M 'P b c n'
_atom_sites_solution_hydrogens geom
_atom_sites_solution_primary direct
_atom_sites_solution_secondary difmap
_audit_creation_method SHELXL-97
_cell_angle_alpha 90.00
_cell_angle_beta 90.00
_cell_angle_gamma 90.00
_cell_formula_units_Z 8
_cell_length_a 30.9050(5)
_cell_length_b 15.0495(2)
_cell_length_c 13.8112(2)
_cell_measurement_reflns_used 9902
_cell_measurement_temperature 173(2)
_cell_measurement_theta_max 26.68
_cell_measurement_theta_min 2.40
_cell_volume 6423.66(16)
_computing_cell_refinement 'Bruker SAINT'
_computing_data_collection 'Bruker APEX2'
_computing_data_reduction 'Bruker SAINT'
_computing_molecular_graphics 'Bruker SHELXTL'
_computing_publication_material 'Bruker SHELXTL'
_computing_structure_refinement 'SHELXL-97 (Sheldrick, 2008)'
_computing_structure_solution 'SHELXS-97 (Sheldrick, 2008)'
_diffrn_ambient_temperature 173(2)
_diffrn_measured_fraction_theta_full 0.999
_diffrn_measured_fraction_theta_max 0.999
_diffrn_measurement_device_type 'Bruker APEX-II CCD'
_diffrn_measurement_method '\f and \w scans'
_diffrn_radiation_monochromator graphite
_diffrn_radiation_source 'fine-focus sealed tube'
_diffrn_radiation_type MoK\a
_diffrn_radiation_wavelength 0.71073
_diffrn_reflns_av_R_equivalents 0.0764
_diffrn_reflns_av_sigmaI/netI 0.0412
_diffrn_reflns_limit_h_max 38
_diffrn_reflns_limit_h_min -38
_diffrn_reflns_limit_k_max 18
_diffrn_reflns_limit_k_min -18
_diffrn_reflns_limit_l_max 17
_diffrn_reflns_limit_l_min -16
_diffrn_reflns_number 69483
_diffrn_reflns_theta_full 26.00
_diffrn_reflns_theta_max 26.00
_diffrn_reflns_theta_min 1.32
_exptl_absorpt_coefficient_mu 14.575
_exptl_absorpt_correction_T_max 0.3705
_exptl_absorpt_correction_T_min 0.1366
_exptl_absorpt_correction_type multi-scan
_exptl_crystal_colour yellow
_exptl_crystal_density_diffrn 3.022
_exptl_crystal_description plate
_exptl_crystal_F_000 5200
_exptl_crystal_size_max 0.23
_exptl_crystal_size_mid 0.12
_exptl_crystal_size_min 0.09
_refine_diff_density_max 1.692
_refine_diff_density_min -1.894
_refine_diff_density_rms 0.202
_refine_ls_extinction_method none
_refine_ls_goodness_of_fit_ref 1.050
_refine_ls_hydrogen_treatment mixed
_refine_ls_matrix_type full
_refine_ls_number_parameters 333
_refine_ls_number_reflns 6321
_refine_ls_number_restraints 12
_refine_ls_restrained_S_all 1.049
_refine_ls_R_factor_all 0.0485
_refine_ls_R_factor_gt 0.0334
_refine_ls_shift/su_max 0.001
_refine_ls_shift/su_mean 0.000
_refine_ls_structure_factor_coef Fsqd
_refine_ls_weighting_details 'calc w=1/[\s^2^(Fo^2^)+(0.0258P)^2^+28.8264P] where P=(Fo^2^+2Fc^2^)/3'
_refine_ls_weighting_scheme calc
_refine_ls_wR_factor_gt 0.0683
_refine_ls_wR_factor_ref 0.0739
_reflns_number_gt 5089
_reflns_number_total 6321
_reflns_threshold_expression >2sigma(I)
_cod_data_source_file ic401648b_si_002_3.cif
_cod_data_source_block 3
_cod_database_code 4335909

loop_
_symmetry_equiv_pos_as_xyz
'x, y, z'
'-x+1/2, -y+1/2, z+1/2'
'-x, y, -z+1/2'
'x+1/2, -y+1/2, -z'
'-x, -y, -z'
'x-1/2, y-1/2, -z-1/2'
'x, -y, z-1/2'
'-x-1/2, y-1/2, z'

loop_
_atom_site_label
_atom_site_type_symbol
_atom_site_fract_x
_atom_site_fract_y
_atom_site_fract_z
_atom_site_U_iso_or_equiv
_atom_site_adp_type
_atom_site_occupancy
_atom_site_symmetry_multiplicity
_atom_site_calc_flag
_atom_site_refinement_flags
_atom_site_disorder_assembly
_atom_site_disorder_group
Hg1 Hg 0.269939(10) 0.39394(2) 0.57153(3) 0.03921(10) Uani 1 1 d . . .
Hg2 Hg 0.159730(10) 0.32178(2) 0.80261(3) 0.04675(11) Uani 1 1 d . . .
K1 K 0.41959(5) 0.24672(10) 0.73603(10) 0.0219(3) Uani 1 1 d . . .
I1 I 0.311461(17) 0.34415(3) 0.38962(4) 0.03530(13) Uani 1 1 d . . .
I2 I 0.307482(16) 0.54358(3) 0.62608(4) 0.03375(13) Uani 1 1 d . . .
I3 I 0.192309(15) 0.31546(3) 0.58465(4) 0.03112(12) Uani 1 1 d . . .
I4 I 0.208255(16) 0.45356(3) 0.86944(4) 0.03566(13) Uani 1 1 d . . .
I5 I 0.078010(16) 0.28598(4) 0.75385(4) 0.04087(14) Uani 1 1 d . . .
S1 S 0.32185(5) 0.27499(12) 0.66954(13) 0.0261(4) Uani 1 1 d . A .
O1 O 0.45409(13) 0.3627(3) 0.8627(3) 0.0226(11) Uani 1 1 d . . .
O2 O 0.36485(14) 0.3420(3) 0.8575(4) 0.0314(12) Uani 1 1 d . A .
O3 O 0.3746(7) 0.1076(15) 0.6265(15) 0.065(7) Uani 0.64(2) 1 d P A 1
O3' O 0.3759(12) 0.1078(19) 0.651(2) 0.023(6) Uani 0.36(2) 1 d PU A 2
O4 O 0.46121(13) 0.1348(3) 0.6173(3) 0.0244(11) Uani 1 1 d . A .
C1 C 0.4265(2) 0.4083(6) 0.9304(6) 0.044(2) Uani 1 1 d . . .
H1A H 0.4396 0.4661 0.9479 0.053 Uiso 1 1 calc R A .
H1B H 0.4237 0.3726 0.9903 0.053 Uiso 1 1 calc R . .
C2 C 0.3831(2) 0.4232(5) 0.8880(6) 0.037(2) Uani 1 1 d . A .
H2A H 0.3640 0.4514 0.9367 0.044 Uiso 1 1 calc R . .
H2B H 0.3856 0.4640 0.8320 0.044 Uiso 1 1 calc R . .
C3 C 0.3188(2) 0.3478(6) 0.8490(6) 0.0343(19) Uani 1 1 d . . .
H3A H 0.3108 0.4034 0.8151 0.041 Uiso 1 1 calc R A .
H3B H 0.3055 0.3486 0.9141 0.041 Uiso 1 1 calc R . .
C4 C 0.3028(2) 0.2690(6) 0.7929(6) 0.0340(19) Uani 1 1 d . A .
H4A H 0.2707 0.2681 0.7937 0.041 Uiso 1 1 calc R . .
H4B H 0.3133 0.2136 0.8235 0.041 Uiso 1 1 calc R . .
C5 C 0.3035(2) 0.1716(5) 0.6186(6) 0.0369(19) Uani 1 1 d . . .
H5A H 0.2731 0.1616 0.6382 0.044 Uiso 1 1 calc R A .
H5B H 0.3042 0.1760 0.5471 0.044 Uiso 1 1 calc R . .
C6 C 0.3302(2) 0.0935(5) 0.6496(6) 0.0322(18) Uani 1 1 d . A .
H6A H 0.3270 0.0845 0.7203 0.039 Uiso 0.64(2) 1 calc PR A 1
H6B H 0.3197 0.0392 0.6166 0.039 Uiso 0.64(2) 1 calc PR A 1
H6C H 0.3209 0.0756 0.7155 0.039 Uiso 0.36(2) 1 calc PR A 2
H6D H 0.3239 0.0432 0.6056 0.039 Uiso 0.36(2) 1 calc PR A 2
C7 C 0.3923(4) 0.1038(9) 0.5475(9) 0.032(4) Uani 0.64(2) 1 d P A 1
H7A H 0.3902 0.1628 0.5161 0.038 Uiso 0.64(2) 1 calc PR A 1
H7B H 0.3764 0.0609 0.5065 0.038 Uiso 0.64(2) 1 calc PR A 1
C7' C 0.3953(2) 0.0591(6) 0.5794(6) 0.039(8) Uani 0.36(2) 1 d PU A 2
H7'B H 0.3773 0.0653 0.5205 0.047 Uiso 0.36(2) 1 calc PR A 2
H7'C H 0.3937 -0.0041 0.5991 0.047 Uiso 0.36(2) 1 calc PR A 2
C8 C 0.4397(2) 0.0764(6) 0.5514(6) 0.037(2) Uani 1 1 d R . .
H8A H 0.4423 0.0142 0.5738 0.045 Uiso 0.64(2) 1 calc PR A 1
H8B H 0.4528 0.0810 0.4862 0.045 Uiso 0.64(2) 1 calc PR A 1
H8C H 0.4556 0.0195 0.5483 0.045 Uiso 0.36(2) 1 calc PR A 2
H8D H 0.4400 0.1031 0.4859 0.045 Uiso 0.36(2) 1 calc PR A 2
C9 C 0.5061(2) 0.1260(5) 0.6153(5) 0.0219(15) Uani 1 1 d . . .
C10 C 0.5256(2) 0.0651(5) 0.6773(5) 0.0239(16) Uani 1 1 d . . .
C11 C 0.5702(2) 0.0535(5) 0.6680(5) 0.0263(16) Uani 1 1 d . . .
H11A H 0.5845 0.0114 0.7080 0.032 Uiso 1 1 calc R A .
C12 C 0.5939(2) 0.1017(5) 0.6022(5) 0.0270(17) Uani 1 1 d . . .
H12A H 0.6241 0.0914 0.5960 0.032 Uiso 1 1 calc R . .
C13 C 0.5739(2) 0.1658(5) 0.5446(5) 0.0281(17) Uani 1 1 d . . .
H13A H 0.5906 0.2002 0.5007 0.034 Uiso 1 1 calc R A .
C14 C 0.5294(2) 0.1794(5) 0.5516(5) 0.0251(16) Uani 1 1 d . . .
C15 C 0.5074(2) 0.2492(5) 0.4897(5) 0.0272(17) Uani 1 1 d . . .
H15A H 0.4869 0.2190 0.4455 0.033 Uiso 1 1 calc R A .
H15B H 0.5297 0.2784 0.4491 0.033 Uiso 1 1 calc R . .
C16 C 0.4830(2) 0.3209(5) 0.5451(5) 0.0244(16) Uani 1 1 d . A .
C17 C 0.5022(2) 0.3727(5) 0.6154(5) 0.0218(15) Uani 1 1 d . . .
C18 C 0.4791(2) 0.4347(5) 0.6696(5) 0.0232(16) Uani 1 1 d . A .
C19 C 0.4356(2) 0.4483(5) 0.6458(5) 0.0274(17) Uani 1 1 d . A .
H19A H 0.4198 0.4999 0.6745 0.033 Uiso 1 1 calc R . .
C20 C 0.4163(2) 0.3999(5) 0.5736(5) 0.0243(16) Uani 1 1 d . A .
H20A H 0.3876 0.4195 0.5477 0.029 Uiso 1 1 calc R . .
C21 C 0.4398(2) 0.3364(5) 0.5233(5) 0.0266(17) Uani 1 1 d . A .
H21A H 0.4270 0.3090 0.4638 0.032 Uiso 1 1 calc R . .
C22 C 0.5000 0.4887(7) 0.7500 0.032(2) Uani 1 2 d S . .
H22A H 0.5223 0.5276 0.7209 0.038 Uiso 0.50 1 calc PR A .
H22B H 0.4777 0.5276 0.7791 0.038 Uiso 0.50 1 calc PR . .
C23 C 0.5000 0.0109(7) 0.7500 0.028(2) Uani 1 2 d S . .
H23A H 0.4797 -0.0279 0.7142 0.033 Uiso 0.50 1 calc PR A .
H23B H 0.5203 -0.0280 0.7858 0.033 Uiso 0.50 1 calc PR . .

loop_
_atom_site_aniso_label
_atom_site_aniso_U_11
_atom_site_aniso_U_22
_atom_site_aniso_U_33
_atom_site_aniso_U_23
_atom_site_aniso_U_13
_atom_site_aniso_U_12
Hg1 0.03360(17) 0.03463(19) 0.0494(2) 0.00583(15) -0.00830(15) -0.00315(14)
Hg2 0.03141(17) 0.0547(2) 0.0541(2) -0.01060(17) -0.00536(16) -0.00133(16)
K1 0.0207(7) 0.0253(8) 0.0196(8) -0.0022(6) -0.0009(6) 0.0007(6)
I1 0.0436(3) 0.0338(3) 0.0286(3) -0.0017(2) 0.0060(2) -0.0019(2)
I2 0.0350(3) 0.0296(3) 0.0367(3) -0.0049(2) 0.0010(2) 0.0034(2)
I3 0.0252(2) 0.0389(3) 0.0293(3) -0.0010(2) 0.0011(2) -0.0020(2)
I4 0.0324(3) 0.0358(3) 0.0389(3) 0.0015(2) -0.0040(2) 0.0022(2)
I5 0.0264(3) 0.0641(4) 0.0320(3) 0.0053(3) -0.0033(2) -0.0015(2)
S1 0.0203(8) 0.0295(10) 0.0285(10) 0.0025(8) -0.0047(7) -0.0019(8)
O1 0.014(2) 0.028(3) 0.026(3) -0.010(2) 0.002(2) 0.003(2)
O2 0.017(2) 0.044(3) 0.034(3) -0.007(2) -0.001(2) 0.005(2)
O3 0.029(7) 0.090(11) 0.077(15) -0.073(10) 0.014(9) -0.011(6)
O3' 0.025(7) 0.024(7) 0.020(7) 0.001(5) -0.005(4) 0.003(5)
O4 0.012(2) 0.034(3) 0.027(3) -0.013(2) -0.006(2) 0.003(2)
C1 0.025(4) 0.062(6) 0.045(5) -0.033(4) 0.003(4) 0.004(4)
C2 0.026(4) 0.042(5) 0.042(5) -0.018(4) 0.010(4) 0.010(4)
C3 0.020(4) 0.055(6) 0.028(4) 0.005(4) 0.001(3) 0.007(4)
C4 0.015(3) 0.048(5) 0.039(5) 0.012(4) 0.000(3) -0.003(3)
C5 0.027(4) 0.042(5) 0.042(5) 0.003(4) -0.013(4) -0.008(4)
C6 0.026(4) 0.029(4) 0.042(5) 0.001(3) -0.001(3) -0.004(3)
C7 0.024(6) 0.041(9) 0.030(8) -0.012(6) -0.017(6) 0.002(6)
C7' 0.035(9) 0.042(9) 0.041(9) -0.004(5) -0.001(5) -0.003(5)
C8 0.019(4) 0.049(5) 0.044(5) -0.028(4) -0.007(3) 0.001(3)
C9 0.015(3) 0.027(4) 0.024(4) -0.012(3) -0.003(3) 0.006(3)
C10 0.018(3) 0.022(4) 0.031(4) -0.012(3) -0.003(3) -0.001(3)
C11 0.020(3) 0.024(4) 0.035(4) -0.011(3) -0.008(3) 0.001(3)
C12 0.013(3) 0.039(5) 0.029(4) -0.015(3) 0.001(3) 0.006(3)
C13 0.025(4) 0.036(5) 0.023(4) -0.007(3) 0.006(3) 0.005(3)
C14 0.023(3) 0.036(4) 0.017(4) -0.012(3) -0.005(3) 0.007(3)
C15 0.022(4) 0.050(5) 0.010(4) 0.000(3) 0.001(3) 0.006(3)
C16 0.025(4) 0.035(4) 0.013(4) 0.010(3) 0.001(3) 0.005(3)
C17 0.014(3) 0.031(4) 0.021(4) 0.012(3) 0.006(3) 0.000(3)
C18 0.026(4) 0.022(4) 0.022(4) 0.006(3) -0.001(3) -0.003(3)
C19 0.027(4) 0.024(4) 0.031(4) 0.006(3) 0.002(3) 0.006(3)
C20 0.019(3) 0.028(4) 0.026(4) 0.013(3) -0.001(3) 0.004(3)
C21 0.022(4) 0.039(5) 0.019(4) 0.010(3) -0.002(3) -0.001(3)
C22 0.036(6) 0.028(6) 0.031(6) 0.000 0.001(5) 0.000
C23 0.019(5) 0.022(6) 0.042(7) 0.000 -0.002(5) 0.000

loop_
_atom_type_symbol
_atom_type_description
_atom_type_scat_dispersion_real
_atom_type_scat_dispersion_imag
_atom_type_scat_source
C C 0.0033 0.0016 'International Tables Vol C Tables 4.2.6.8 and 6.1.1.4'
H H 0.0000 0.0000 'International Tables Vol C Tables 4.2.6.8 and 6.1.1.4'
O O 0.0106 0.0060 'International Tables Vol C Tables 4.2.6.8 and 6.1.1.4'
S S 0.1246 0.1234 'International Tables Vol C Tables 4.2.6.8 and 6.1.1.4'
K K 0.2009 0.2494 'International Tables Vol C Tables 4.2.6.8 and 6.1.1.4'
I I -0.4742 1.8119 'International Tables Vol C Tables 4.2.6.8 and 6.1.1.4'
Hg Hg -2.3894 9.2266 'International Tables Vol C Tables 4.2.6.8 and 6.1.1.4'

loop_
_geom_angle_atom_site_label_1
_geom_angle_atom_site_label_2
_geom_angle_atom_site_label_3
_geom_angle
_geom_angle_site_symmetry_1
_geom_angle_site_symmetry_3
I2 Hg1 I3 138.52(2) . .
I2 Hg1 S1 99.07(4) . .
I3 Hg1 S1 101.62(4) . .
I2 Hg1 I1 105.729(18) . .
I3 Hg1 I1 109.792(18) . .
S1 Hg1 I1 90.00(4) . .
I4 Hg2 I5 140.70(2) . .
I4 Hg2 I1 108.959(19) . 2
I5 Hg2 I1 102.74(2) . 2
I4 Hg2 I3 99.964(18) . .
I5 Hg2 I3 93.140(18) . .
I1 Hg2 I3 105.585(17) 2 .
O4 K1 O1 127.97(14) . .
O4 K1 O3' 59.8(8) . .
O1 K1 O3' 164.7(6) . .
O4 K1 O2 170.19(15) . .
O1 K1 O2 60.94(13) . .
O3' K1 O2 110.6(8) . .
O4 K1 O3 57.6(4) . .
O1 K1 O3 170.3(5) . .
O3' K1 O3 5.8(9) . .
O2 K1 O3 113.0(4) . .
O4 K1 C12 93.56(18) . 3_656
O1 K1 C12 92.31(17) . 3_656
O3' K1 C12 73.3(6) . 3_656
O2 K1 C12 81.32(18) . 3_656
O3 K1 C12 79.0(5) . 3_656
O4 K1 S1 111.26(11) . .
O1 K1 S1 118.46(11) . .
O3' K1 S1 60.9(7) . .
O2 K1 S1 61.85(11) . .
O3 K1 S1 59.8(4) . .
C12 K1 S1 99.89(13) 3_656 .
O4 K1 C11 68.69(17) . 3_656
O1 K1 C11 106.24(17) . 3_656
O3' K1 C11 62.4(5) . 3_656
O2 K1 C11 106.12(18) . 3_656
O3 K1 C11 67.2(5) . 3_656
C12 K1 C11 24.91(18) 3_656 3_656
S1 K1 C11 109.44(13) . 3_656
O4 K1 C20 92.22(17) . .
O1 K1 C20 90.09(17) . .
O3' K1 C20 103.3(5) . .
O2 K1 C20 91.82(17) . .
O3 K1 C20 97.9(5) . .
C12 K1 C20 170.47(18) 3_656 .
S1 K1 C20 70.92(13) . .
C11 K1 C20 160.0(2) 3_656 .
O4 K1 C13 107.65(18) . 3_656
O1 K1 C13 67.34(17) . 3_656
O3' K1 C13 98.2(6) . 3_656
O2 K1 C13 70.78(17) . 3_656
O3 K1 C13 103.9(5) . 3_656
C12 K1 C13 24.99(18) 3_656 3_656
S1 K1 C13 112.04(13) . 3_656
C11 K1 C13 43.5(2) 3_656 3_656
C20 K1 C13 156.1(2) . 3_656
O4 K1 C21 67.70(17) . .
O1 K1 C21 103.84(17) . .
O3' K1 C21 91.3(6) . .
O2 K1 C21 116.24(17) . .
O3 K1 C21 85.6(5) . .
C12 K1 C21 160.3(2) 3_656 .
S1 K1 C21 82.41(12) . .
C11 K1 C21 136.13(19) 3_656 .
C20 K1 C21 24.56(17) . .
C13 K1 C21 165.27(18) 3_656 .
O4 K1 C19 105.87(17) . .
O1 K1 C19 65.94(17) . .
O3' K1 C19 127.4(5) . .
O2 K1 C19 81.11(17) . .
O3 K1 C19 122.0(5) . .
C12 K1 C19 156.9(2) 3_656 .
S1 K1 C19 84.88(13) . .
C11 K1 C19 165.65(18) 3_656 .
C20 K1 C19 24.18(17) . .
C13 K1 C19 132.79(19) 3_656 .
C21 K1 C19 42.41(19) . .
Hg2 I1 Hg1 135.24(2) 2_554 .
Hg1 I3 Hg2 109.556(18) . .
C5 S1 C4 102.9(4) . .
C5 S1 Hg1 100.7(2) . .
C4 S1 Hg1 107.8(3) . .
C5 S1 K1 107.2(3) . .
C4 S1 K1 91.8(2) . .
Hg1 S1 K1 141.22(7) . .
C17 O1 C1 112.5(5) 3_656 .
C17 O1 K1 126.6(4) 3_656 .
C1 O1 K1 119.8(4) . .
C2 O2 C3 111.7(5) . .
C2 O2 K1 112.5(4) . .
C3 O2 K1 125.9(4) . .
C7 O3 C6 128.6(18) . .
C7 O3 K1 106.4(13) . .
C6 O3 K1 116.6(10) . .
C7' O3' C6 110(2) . .
C7' O3' K1 120(2) . .
C6 O3' K1 127.2(18) . .
C9 O4 C8 113.1(5) . .
C9 O4 K1 123.3(4) . .
C8 O4 K1 123.5(4) . .
O1 C1 C2 110.6(6) . .
O2 C2 C1 110.4(6) . .
O2 C3 C4 108.9(6) . .
C3 C4 S1 109.9(5) . .
C6 C5 S1 113.1(5) . .
O3 C6 O3' 13.6(16) . .
O3 C6 C5 110.4(11) . .
O3' C6 C5 115.4(12) . .
O3 C7 C8 114.3(13) . .
O3 C7 K1 54.0(11) . .
C8 C7 K1 84.7(5) . .
O3' C7' C8 120.8(15) . .
O4 C8 C7' 112.4(3) . .
O4 C8 C7 107.7(7) . .
C7' C8 C7 31.5(6) . .
C14 C9 C10 123.1(6) . .
C14 C9 O4 118.1(6) . .
C10 C9 O4 118.7(6) . .
C9 C10 C11 116.9(7) . .
C9 C10 C23 122.5(6) . .
C11 C10 C23 120.6(6) . .
C9 C10 K1 84.4(4) . 3_656
C11 C10 K1 69.1(4) . 3_656
C23 C10 K1 117.0(4) . 3_656
C12 C11 C10 121.4(7) . .
C12 C11 K1 75.1(4) . 3_656
C10 C11 K1 86.9(4) . 3_656
C11 C12 C13 120.5(6) . .
C11 C12 K1 80.0(4) . 3_656
C13 C12 K1 82.4(4) . 3_656
C14 C13 C12 119.9(7) . .
C14 C13 K1 86.7(4) . 3_656
C12 C13 K1 72.6(4) . 3_656
C9 C14 C13 118.0(7) . .
C9 C14 C15 121.8(6) . .
C13 C14 C15 120.3(7) . .
C9 C14 K1 82.5(4) . 3_656
C13 C14 K1 69.8(4) . 3_656
C15 C14 K1 118.5(4) . 3_656
C14 C15 C16 115.4(6) . .
C17 C16 C21 118.1(7) . .
C17 C16 C15 122.7(6) . .
C21 C16 C15 119.2(6) . .
C17 C16 K1 83.7(4) . .
C21 C16 K1 71.1(4) . .
C15 C16 K1 115.8(4) . .
C16 C17 C18 122.5(6) . .
C16 C17 O1 120.5(6) . 3_656
C18 C17 O1 116.9(6) . 3_656
C17 C18 C19 117.6(6) . .
C17 C18 C22 122.3(6) . .
C19 C18 C22 120.1(6) . .
C17 C18 K1 82.4(4) . .
C19 C18 K1 71.0(4) . .
C22 C18 K1 117.7(4) . .
C20 C19 C18 120.7(7) . .
C20 C19 K1 73.9(4) . .
C18 C19 K1 85.5(4) . .
C19 C20 C21 120.1(6) . .
C19 C20 K1 81.9(4) . .
C21 C20 K1 80.7(4) . .
C20 C21 C16 120.8(7) . .
C20 C21 K1 74.7(4) . .
C16 C21 K1 85.4(4) . .
C18 C22 C18 115.4(9) 3_656 .
C10 C23 C10 115.0(8) 3_656 .

loop_
_geom_bond_atom_site_label_1
_geom_bond_atom_site_label_2
_geom_bond_distance
_geom_bond_site_symmetry_2
Hg1 I2 2.6429(6) .
Hg1 I3 2.6803(6) .
Hg1 S1 2.7589(18) .
Hg1 I1 2.9189(6) .
Hg2 I4 2.6523(6) .
Hg2 I5 2.6687(6) .
Hg2 I1 2.9107(6) 2
Hg2 I3 3.1756(6) .
K1 O4 2.680(5) .
K1 O1 2.691(5) .
K1 O3' 2.75(3) .
K1 O2 2.781(5) .
K1 O3 2.93(2) .
K1 C12 3.150(7) 3_656
K1 S1 3.186(2) .
K1 C11 3.211(7) 3_656
K1 C20 3.218(7) .
K1 C13 3.271(7) 3_656
K1 C21 3.293(7) .
K1 C19 3.317(7) .
I1 Hg2 2.9108(6) 2_554
S1 C5 1.799(8) .
S1 C4 1.805(8) .
O1 C17 1.393(7) 3_656
O1 C1 1.440(8) .
O2 C2 1.410(9) .
O2 C3 1.430(8) .
O3 C7 1.22(2) .
O3 C6 1.43(2) .
O3' C7' 1.37(3) .
O3' C6 1.43(4) .
O4 C9 1.395(7) .
O4 C8 1.429(8) .
C1 C2 1.480(10) .
C3 C4 1.501(11) .
C5 C6 1.499(10) .
C7 C8 1.523(13) .
C7' C8 1.4485 .
C9 C14 1.391(10) .
C9 C10 1.391(10) .
C10 C11 1.396(9) .
C10 C23 1.516(9) .
C10 K1 3.432(7) 3_656
C11 C12 1.373(10) .
C11 K1 3.211(7) 3_656
C12 C13 1.394(10) .
C12 K1 3.150(7) 3_656
C13 C14 1.394(9) .
C13 K1 3.271(7) 3_656
C14 C15 1.516(10) .
C14 K1 3.481(7) 3_656
C15 C16 1.524(10) .
C16 C17 1.380(10) .
C16 C21 1.388(9) .
C17 C18 1.393(10) .
C17 O1 1.393(7) 3_656
C18 C19 1.400(9) .
C18 C22 1.520(9) .
C19 C20 1.372(10) .
C20 C21 1.387(10) .
C22 C18 1.520(9) 3_656
C23 C10 1.516(9) 3_656
